data_4021543
loop_
_publ_author_name
'Grant R. Krow'
'Qiuli Huang'
'Guoliang Lin'
'Ryan A. Centafont'
'Andrew M. Thomas'
'Deepa Gandla'
'Charles DeBrosse'
'Patrick J. Carroll'

_publ_section_title
;
 5-Carboxy-2-azabicyclo[2.1.1]hexanes as Precursors of
 5-Halo, Amino, Phenyl, and 2-Methoxycarbonylethyl
 Methanopyrrolidines
;
_journal_name_full 'Journal of Organic Chemistry'
_journal_page_first 2090
_journal_page_last 2098
_journal_paper_doi 10.1021/jo052506b
_journal_volume 71
_journal_year 2006
_chemical_formula_sum 'C12 H20 N2 O4'
_chemical_formula_weight 256.30
_space_group_IT_number 4
_symmetry_cell_setting monoclinic
_symmetry_space_group_name_Hall 'P 2yb'
_symmetry_space_group_name_H-M 'P 1 21 1'
_atom_sites_solution_hydrogens geom
_atom_sites_solution_primary direct
_audit_creation_method SHELXL-97
_audit_update_record
;
2005-12-06  Received for J. Org. Chem. manuscript jo052506b
            Minor syntax errors corrected (JOC/pH)
;
_cell_angle_alpha 90.00
_cell_angle_beta 90.138(11)
_cell_angle_gamma 90.00
_cell_formula_units_Z 8
_cell_length_a 10.417(4)
_cell_length_b 22.057(8)
_cell_length_c 12.115(5)
_cell_measurement_temperature 143(1)
_cell_volume 2783.6(18)
_computing_data_collection 'CrystalClear (Rigaku, 1999)'
_computing_data_reduction 'CrystalClear (Rigaku, 1999)'
_computing_structure_refinement 'SHELXL-97 (Sheldrick, 1997)'
_computing_structure_solution 'SIR97 (Altomare, 1999)'
_diffrn_ambient_temperature 143(1)
_diffrn_measured_fraction_theta_full 0.836
_diffrn_measured_fraction_theta_max 0.836
_diffrn_measurement_device_type 'CCD Area Detector'
_diffrn_measurement_method 'phi rotations'
_diffrn_radiation_monochromator graphite
_diffrn_radiation_source 'rotating anode'
_diffrn_radiation_type MoK\a
_diffrn_radiation_wavelength 0.71070
_diffrn_reflns_av_R_equivalents 0.0293
_diffrn_reflns_av_sigmaI/netI 0.0507
_diffrn_reflns_limit_h_max 12
_diffrn_reflns_limit_h_min -11
_diffrn_reflns_limit_k_max 26
_diffrn_reflns_limit_k_min -19
_diffrn_reflns_limit_l_max 12
_diffrn_reflns_limit_l_min -13
_diffrn_reflns_number 10377
_diffrn_reflns_theta_full 25.34
_diffrn_reflns_theta_max 25.34
_diffrn_reflns_theta_min 2.58
_exptl_absorpt_coefficient_mu 0.092
_exptl_absorpt_correction_T_max 1.000
_exptl_absorpt_correction_T_min 0.776
_exptl_absorpt_correction_type multi-scan
_exptl_crystal_density_diffrn 1.223
_exptl_crystal_density_method 'not measured'
_exptl_crystal_F_000 1104
_exptl_crystal_size_max 0.32
_exptl_crystal_size_mid 0.28
_exptl_crystal_size_min 0.10
_refine_diff_density_max 0.340
_refine_diff_density_min -0.292
_refine_diff_density_rms 0.076
_refine_ls_abs_structure_details 'Flack H D (1983), Acta Cryst. A39, 876-881'
_refine_ls_abs_structure_Flack 2.2(14)
_refine_ls_extinction_coef 0.0068(10)
_refine_ls_extinction_expression Fc^*^=kFc[1+0.001xFc^2^\l^3^/sin(2\q)]^-1/4^
_refine_ls_extinction_method SHELXL
_refine_ls_goodness_of_fit_ref 1.114
_refine_ls_hydrogen_treatment constr
_refine_ls_matrix_type full
_refine_ls_number_parameters 666
_refine_ls_number_reflns 6055
_refine_ls_number_restraints 1
_refine_ls_restrained_S_all 1.114
_refine_ls_R_factor_all 0.0655
_refine_ls_R_factor_gt 0.0602
_refine_ls_shift/su_max 0.000
_refine_ls_shift/su_mean 0.000
_refine_ls_structure_factor_coef Fsqd
_refine_ls_weighting_details 'calc w=1/[\s^2^(Fo^2^)+(0.0877P)^2^+1.1887P] where P=(Fo^2^+2Fc^2^)/3'
_refine_ls_weighting_scheme calc
_refine_ls_wR_factor_gt 0.1599
_refine_ls_wR_factor_ref 0.1661
_reflns_number_gt 5491
_reflns_number_total 6055
_reflns_threshold_expression >2sigma(I)
_cod_data_source_file jo052506bsi20051206_020316.cif
_cod_depositor_comments
;
The following automatic conversions were performed:

'_exptl_absorpt_correction_type' tag value 'multi-scans' was replaced
with 'multi-scan' value.

Automatic conversion script
Id: cif_fix_values 1646 2011-03-28 12:23:43Z adriana 
;
_cod_original_sg_symbol_H-M 'P 21       '
_cod_database_code 4021543

loop_
_symmetry_equiv_pos_as_xyz
'x, y, z'
'-x, y+1/2, -z'

loop_
_atom_site_label
_atom_site_type_symbol
_atom_site_fract_x
_atom_site_fract_y
_atom_site_fract_z
_atom_site_U_iso_or_equiv
_atom_site_adp_type
_atom_site_occupancy
_atom_site_symmetry_multiplicity
_atom_site_calc_flag
_atom_site_refinement_flags
C1 C 0.1168(5) 0.2025(2) 0.5474(4) 0.0319(10) Uani 1 1 d .
H1A H 0.1701 0.1701 0.5766 0.042 Uiso 1 1 calc R
H1B H 0.0903 0.1929 0.4726 0.042 Uiso 1 1 calc R
C2 C 0.0024(5) 0.2170(2) 0.6228(4) 0.0384(12) Uani 1 1 d .
H2 H -0.0626 0.1859 0.6375 0.051 Uiso 1 1 calc R
C3 C 0.0693(5) 0.2499(2) 0.7199(4) 0.0397(12) Uani 1 1 d .
H3A H 0.1445 0.2295 0.7490 0.053 Uiso 1 1 calc R
H3B H 0.0122 0.2633 0.7781 0.053 Uiso 1 1 calc R
C4 C 0.0974(4) 0.2982(2) 0.6291(4) 0.0341(11) Uani 1 1 d .
H4 H 0.1190 0.3401 0.6488 0.045 Uiso 1 1 calc R
C5 C -0.0391(5) 0.2814(2) 0.5847(4) 0.0345(11) Uani 1 1 d .
H5A H -0.1060 0.2976 0.6331 0.046 Uiso 1 1 calc R
C6 C 0.2608(4) 0.28248(19) 0.4758(4) 0.0274(10) Uani 1 1 d .
C7 C 0.3839(5) 0.3709(2) 0.4165(4) 0.0384(12) Uani 1 1 d .
C8 C 0.3739(6) 0.4373(2) 0.4489(5) 0.0532(16) Uani 1 1 d .
H8A H 0.2894 0.4520 0.4319 0.080 Uiso 1 1 calc R
H8B H 0.4363 0.4604 0.4087 0.080 Uiso 1 1 calc R
H8C H 0.3897 0.4414 0.5267 0.080 Uiso 1 1 calc R
C9 C 0.3510(7) 0.3637(2) 0.2959(5) 0.0586(17) Uani 1 1 d .
H9A H 0.3728 0.3235 0.2723 0.088 Uiso 1 1 calc R
H9B H 0.3986 0.3927 0.2534 0.088 Uiso 1 1 calc R
H9C H 0.2607 0.3703 0.2854 0.088 Uiso 1 1 calc R
C10 C 0.5151(5) 0.3456(3) 0.4440(6) 0.0571(16) Uani 1 1 d .
H10A H 0.5362 0.3551 0.5192 0.086 Uiso 1 1 calc R
H10B H 0.5779 0.3633 0.3958 0.086 Uiso 1 1 calc R
H10C H 0.5145 0.3024 0.4344 0.086 Uiso 1 1 calc R
C11 C -0.1062(5) 0.3476(2) 0.4389(4) 0.0402(12) Uani 1 1 d .
C12 C -0.1793(6) 0.4056(3) 0.2859(5) 0.0541(15) Uani 1 1 d .
H12A H -0.2608 0.4167 0.3165 0.081 Uiso 1 1 calc R
H12B H -0.1863 0.4029 0.2071 0.081 Uiso 1 1 calc R
H12C H -0.1164 0.4357 0.3050 0.081 Uiso 1 1 calc R
N1 N -0.0712(4) 0.29127(18) 0.4710(3) 0.0386(10) Uani 1 1 d .
H1 H -0.0683 0.2620 0.4242 0.051 Uiso 1 1 calc R
N2 N 0.1801(4) 0.26277(17) 0.5554(3) 0.0336(9) Uani 1 1 d .
O1 O 0.3082(3) 0.24903(14) 0.4060(3) 0.0340(8) Uani 1 1 d .
O2 O 0.2856(3) 0.34244(14) 0.4863(3) 0.0347(8) Uani 1 1 d .
O3 O -0.1063(4) 0.39235(16) 0.4959(3) 0.0571(11) Uani 1 1 d .
O4 O -0.1405(4) 0.34777(16) 0.3297(3) 0.0490(10) Uani 1 1 d .
C13 C 0.0777(5) 0.2333(2) 0.2008(4) 0.0361(11) Uani 1 1 d .
H13A H 0.1025 0.2419 0.2765 0.048 Uiso 1 1 calc R
H13B H 0.0248 0.2660 0.1724 0.048 Uiso 1 1 calc R
C14 C 0.1940(5) 0.2203(2) 0.1268(4) 0.0322(10) Uani 1 1 d .
H14 H 0.2593 0.2516 0.1149 0.043 Uiso 1 1 calc R
C15 C 0.1271(5) 0.1899(2) 0.0273(4) 0.0437(13) Uani 1 1 d .
H15A H 0.1839 0.1782 -0.0323 0.058 Uiso 1 1 calc R
H15B H 0.0513 0.2108 0.0004 0.058 Uiso 1 1 calc R
C16 C 0.1010(4) 0.1400(2) 0.1136(4) 0.0330(11) Uani 1 1 d .
H16 H 0.0807 0.0985 0.0901 0.044 Uiso 1 1 calc R
C17 C 0.2344(4) 0.1553(2) 0.1605(4) 0.0325(11) Uani 1 1 d .
H17 H 0.3025 0.1400 0.1123 0.043 Uiso 1 1 calc R
C18 C -0.0531(4) 0.1489(2) 0.2734(4) 0.0281(10) Uani 1 1 d .
C19 C -0.1389(5) 0.0528(2) 0.3431(4) 0.0339(11) Uani 1 1 d .
C20 C -0.1075(6) -0.0116(2) 0.3093(5) 0.0492(14) Uani 1 1 d .
H20A H -0.1221 -0.0164 0.2315 0.074 Uiso 1 1 calc R
H20B H -0.1615 -0.0393 0.3491 0.074 Uiso 1 1 calc R
H20C H -0.0192 -0.0201 0.3259 0.074 Uiso 1 1 calc R
C21 C -0.0934(6) 0.0639(2) 0.4610(4) 0.0455(13) Uani 1 1 d .
H21A H -0.0013 0.0646 0.4628 0.068 Uiso 1 1 calc R
H21B H -0.1241 0.0319 0.5078 0.068 Uiso 1 1 calc R
H21C H -0.1262 0.1020 0.4866 0.068 Uiso 1 1 calc R
C22 C -0.2804(5) 0.0669(2) 0.3263(5) 0.0433(13) Uani 1 1 d .
H22A H -0.2960 0.1089 0.3425 0.065 Uiso 1 1 calc R
H22B H -0.3308 0.0420 0.3746 0.065 Uiso 1 1 calc R
H22C H -0.3039 0.0587 0.2510 0.065 Uiso 1 1 calc R
C23 C 0.2763(5) 0.0842(2) 0.3056(4) 0.0394(12) Uani 1 1 d .
C24 C 0.3096(8) 0.0188(2) 0.4568(5) 0.0657(18) Uani 1 1 d .
H24A H 0.2336 -0.0038 0.4393 0.098 Uiso 1 1 calc R
H24B H 0.3213 0.0198 0.5354 0.098 Uiso 1 1 calc R
H24C H 0.3827 -0.0001 0.4232 0.098 Uiso 1 1 calc R
N3 N 0.2621(4) 0.14226(18) 0.2745(3) 0.0375(10) Uani 1 1 d .
H3 H 0.2695 0.1711 0.3218 0.050 Uiso 1 1 calc R
N4 N 0.0146(4) 0.17288(17) 0.1890(3) 0.0311(9) Uani 1 1 d .
O5 O -0.1029(3) 0.17926(13) 0.3466(3) 0.0326(7) Uani 1 1 d .
O6 O -0.0626(3) 0.08837(14) 0.2636(3) 0.0357(8) Uani 1 1 d .
O7 O 0.2698(4) 0.04066(16) 0.2448(3) 0.0571(11) Uani 1 1 d .
O8 O 0.2967(4) 0.07996(15) 0.4155(3) 0.0475(10) Uani 1 1 d .
C25 C 0.6177(5) 0.2204(2) 0.6948(4) 0.0337(11) Uani 1 1 d .
H25A H 0.6702 0.2531 0.6661 0.045 Uiso 1 1 calc R
H25B H 0.5911 0.2297 0.7695 0.045 Uiso 1 1 calc R
C26 C 0.5030(5) 0.2060(2) 0.6191(4) 0.0385(12) Uani 1 1 d .
H26 H 0.4378 0.2369 0.6037 0.051 Uiso 1 1 calc R
C27 C 0.5730(5) 0.1733(2) 0.5231(4) 0.0443(13) Uani 1 1 d .
H27A H 0.5175 0.1596 0.4637 0.059 Uiso 1 1 calc R
H27B H 0.6483 0.1942 0.4954 0.059 Uiso 1 1 calc R
C28 C 0.6005(4) 0.1255(2) 0.6126(4) 0.0336(11) Uani 1 1 d .
H28 H 0.6231 0.0837 0.5928 0.045 Uiso 1 1 calc R
C29 C 0.4632(5) 0.1415(2) 0.6575(4) 0.0343(11) Uani 1 1 d .
H29 H 0.3966 0.1250 0.6088 0.046 Uiso 1 1 calc R
C30 C 0.7604(4) 0.1408(2) 0.7685(4) 0.0299(10) Uani 1 1 d .
C31 C 0.8785(5) 0.0522(2) 0.8347(4) 0.0407(12) Uani 1 1 d .
C32 C 0.8665(7) -0.0134(2) 0.8005(5) 0.0573(16) Uani 1 1 d .
H32A H 0.7817 -0.0278 0.8171 0.086 Uiso 1 1 calc R
H32B H 0.9285 -0.0373 0.8401 0.086 Uiso 1 1 calc R
H32C H 0.8817 -0.0170 0.7227 0.086 Uiso 1 1 calc R
C33 C 0.8390(7) 0.0604(3) 0.9534(5) 0.0607(17) Uani 1 1 d .
H33A H 0.8583 0.1010 0.9765 0.091 Uiso 1 1 calc R
H33B H 0.8851 0.0322 0.9989 0.091 Uiso 1 1 calc R
H33C H 0.7485 0.0533 0.9603 0.091 Uiso 1 1 calc R
C34 C 1.0115(5) 0.0763(3) 0.8080(5) 0.0564(16) Uani 1 1 d .
H34A H 1.0278 0.0715 0.7305 0.085 Uiso 1 1 calc R
H34B H 1.0745 0.0541 0.8494 0.085 Uiso 1 1 calc R
H34C H 1.0163 0.1185 0.8271 0.085 Uiso 1 1 calc R
C35 C 0.3963(5) 0.0742(2) 0.8023(4) 0.0393(12) Uani 1 1 d .
C36 C 0.3252(6) 0.0160(2) 0.9531(5) 0.0530(15) Uani 1 1 d .
H36A H 0.2404 0.0067 0.9271 0.080 Uiso 1 1 calc R
H36B H 0.3255 0.0171 1.0323 0.080 Uiso 1 1 calc R
H36C H 0.3841 -0.0144 0.9280 0.080 Uiso 1 1 calc R
N5 N 0.4315(4) 0.13076(18) 0.7714(3) 0.0391(10) Uani 1 1 d .
H5 H 0.4349 0.1597 0.8189 0.052 Uiso 1 1 calc R
N6 N 0.6826(4) 0.16136(17) 0.6874(3) 0.0326(9) Uani 1 1 d .
O9 O 0.8070(3) 0.17455(14) 0.8388(3) 0.0344(8) Uani 1 1 d .
O10 O 0.7837(3) 0.08123(14) 0.7597(3) 0.0355(8) Uani 1 1 d .
O11 O 0.3992(4) 0.02959(16) 0.7443(3) 0.0539(10) Uani 1 1 d .
O12 O 0.3638(4) 0.07421(16) 0.9108(3) 0.0471(9) Uani 1 1 d .
C37 C 0.5778(5) 0.1890(2) 1.0425(4) 0.0345(11) Uani 1 1 d .
H37A H 0.6050 0.1811 0.9674 0.046 Uiso 1 1 calc R
H37B H 0.5242 0.1560 1.0686 0.046 Uiso 1 1 calc R
C38 C 0.6909(4) 0.2013(2) 1.1196(4) 0.0329(11) Uani 1 1 d .
H38 H 0.7557 0.1699 1.1325 0.044 Uiso 1 1 calc R
C39 C 0.6233(5) 0.2327(2) 1.2191(4) 0.0420(13) Uani 1 1 d .
H39A H 0.5472 0.2122 1.2459 0.056 Uiso 1 1 calc R
H39B H 0.6801 0.2447 1.2788 0.056 Uiso 1 1 calc R
C40 C 0.5983(5) 0.2820(2) 1.1312(4) 0.0343(11) Uani 1 1 d .
H40 H 0.5778 0.3236 1.1533 0.046 Uiso 1 1 calc R
C41 C 0.7324(5) 0.2662(2) 1.0866(4) 0.0359(11) Uani 1 1 d .
H41 H 0.7997 0.2813 1.1362 0.048 Uiso 1 1 calc R
C42 C 0.4458(4) 0.2730(2) 0.9693(4) 0.0314(11) Uani 1 1 d .
C43 C 0.3563(5) 0.3687(2) 0.9020(4) 0.0364(11) Uani 1 1 d .
C44 C 0.3864(7) 0.4329(3) 0.9369(5) 0.0592(17) Uani 1 1 d .
H44A H 0.3633 0.4384 1.0129 0.089 Uiso 1 1 calc R
H44B H 0.3385 0.4607 0.8919 0.089 Uiso 1 1 calc R
H44C H 0.4765 0.4404 0.9281 0.089 Uiso 1 1 calc R
C45 C 0.3957(6) 0.3576(3) 0.7833(5) 0.0500(14) Uani 1 1 d .
H45A H 0.4876 0.3566 0.7785 0.075 Uiso 1 1 calc R
H45B H 0.3631 0.3897 0.7375 0.075 Uiso 1 1 calc R
H45C H 0.3612 0.3196 0.7587 0.075 Uiso 1 1 calc R
C46 C 0.2154(5) 0.3530(2) 0.9220(5) 0.0464(13) Uani 1 1 d .
H46A H 0.2024 0.3104 0.9105 0.070 Uiso 1 1 calc R
H46B H 0.1624 0.3756 0.8717 0.070 Uiso 1 1 calc R
H46C H 0.1929 0.3633 0.9965 0.070 Uiso 1 1 calc R
C47 C 0.7753(5) 0.3376(2) 0.9411(4) 0.0391(12) Uani 1 1 d .
C48 C 0.8077(9) 0.4028(2) 0.7911(5) 0.073(2) Uani 1 1 d .
H48A H 0.7293 0.4239 0.8068 0.110 Uiso 1 1 calc R
H48B H 0.8213 0.4020 0.7128 0.110 Uiso 1 1 calc R
H48C H 0.8781 0.4231 0.8264 0.110 Uiso 1 1 calc R
N7 N 0.7632(4) 0.27943(17) 0.9733(3) 0.0350(9) Uani 1 1 d .
H7 H 0.7738 0.2505 0.9266 0.047 Uiso 1 1 calc R
N8 N 0.5141(4) 0.24895(18) 1.0541(3) 0.0314(9) Uani 1 1 d .
O13 O 0.3965(3) 0.24244(15) 0.8958(3) 0.0357(8) Uani 1 1 d .
O14 O 0.4348(3) 0.33341(15) 0.9792(3) 0.0390(8) Uani 1 1 d .
O15 O 0.7694(4) 0.38109(17) 1.0020(3) 0.0598(12) Uani 1 1 d .
O16 O 0.7990(4) 0.34123(15) 0.8324(3) 0.0505(10) Uani 1 1 d .

loop_
_atom_site_aniso_label
_atom_site_aniso_U_11
_atom_site_aniso_U_22
_atom_site_aniso_U_33
_atom_site_aniso_U_23
_atom_site_aniso_U_13
_atom_site_aniso_U_12
C1 0.026(3) 0.033(2) 0.037(3) 0.0006(18) -0.0048(19) -0.0068(18)
C2 0.031(3) 0.052(3) 0.032(3) 0.001(2) 0.001(2) -0.010(2)
C3 0.035(3) 0.052(3) 0.032(3) 0.001(2) -0.004(2) -0.009(2)
C4 0.026(3) 0.039(3) 0.037(3) -0.0078(19) 0.006(2) -0.0047(19)
C5 0.028(3) 0.045(3) 0.030(3) -0.0054(19) 0.005(2) -0.008(2)
C6 0.019(2) 0.031(2) 0.031(3) 0.0003(17) -0.0034(18) -0.0013(17)
C7 0.050(3) 0.032(3) 0.033(3) 0.0058(19) 0.016(2) -0.002(2)
C8 0.067(4) 0.039(3) 0.055(4) 0.000(2) 0.018(3) -0.007(3)
C9 0.085(5) 0.039(3) 0.052(4) 0.007(2) 0.015(3) 0.006(3)
C10 0.030(3) 0.045(3) 0.096(5) 0.006(3) 0.018(3) -0.007(2)
C11 0.038(3) 0.040(3) 0.043(4) -0.008(2) 0.001(2) -0.002(2)
C12 0.060(4) 0.047(3) 0.055(4) 0.009(3) -0.002(3) 0.002(3)
N1 0.038(3) 0.042(3) 0.035(3) -0.0080(17) -0.0057(18) 0.0050(17)
N2 0.024(2) 0.033(2) 0.044(3) -0.0029(16) 0.0072(17) -0.0062(15)
O1 0.0299(19) 0.0359(18) 0.036(2) -0.0027(14) 0.0037(14) 0.0012(14)
O2 0.0335(19) 0.0327(17) 0.038(2) -0.0033(13) 0.0094(14) -0.0051(13)
O3 0.084(3) 0.040(2) 0.047(3) -0.0116(17) -0.001(2) 0.002(2)
O4 0.068(3) 0.040(2) 0.039(2) -0.0044(15) -0.0065(18) 0.0030(17)
C13 0.030(3) 0.038(3) 0.041(3) 0.0072(19) 0.005(2) -0.0041(19)
C14 0.025(3) 0.046(3) 0.025(3) 0.0020(19) 0.0032(19) -0.006(2)
C15 0.038(3) 0.062(4) 0.032(3) 0.010(2) 0.003(2) -0.005(2)
C16 0.029(3) 0.044(3) 0.026(3) -0.0018(19) -0.0003(19) -0.005(2)
C17 0.023(3) 0.048(3) 0.027(3) -0.0015(19) -0.0001(19) -0.0016(19)
C18 0.019(2) 0.038(3) 0.027(3) 0.0013(18) -0.0023(18) -0.0028(17)
C19 0.035(3) 0.032(3) 0.035(3) 0.0001(18) 0.008(2) -0.0045(19)
C20 0.054(4) 0.036(3) 0.057(4) -0.004(2) 0.008(3) -0.002(2)
C21 0.061(4) 0.043(3) 0.033(3) 0.006(2) 0.004(2) -0.006(2)
C22 0.032(3) 0.045(3) 0.053(3) 0.000(2) 0.012(2) -0.010(2)
C23 0.041(3) 0.042(3) 0.035(3) -0.006(2) -0.010(2) 0.003(2)
C24 0.101(6) 0.036(3) 0.060(4) 0.001(3) -0.022(4) 0.006(3)
N3 0.043(3) 0.032(2) 0.037(3) -0.0040(16) -0.0097(18) -0.0008(17)
N4 0.026(2) 0.038(2) 0.029(2) -0.0009(15) 0.0008(16) -0.0068(16)
O5 0.0322(19) 0.0330(17) 0.033(2) -0.0037(13) 0.0047(14) -0.0017(13)
O6 0.038(2) 0.0332(18) 0.036(2) -0.0043(14) 0.0130(14) -0.0078(14)
O7 0.084(3) 0.036(2) 0.051(3) -0.0108(17) -0.009(2) 0.0012(19)
O8 0.068(3) 0.034(2) 0.041(3) -0.0016(14) -0.0140(18) -0.0008(17)
C25 0.026(3) 0.036(2) 0.039(3) 0.008(2) 0.003(2) 0.0061(19)
C26 0.030(3) 0.046(3) 0.040(3) 0.004(2) -0.002(2) 0.011(2)
C27 0.038(3) 0.057(3) 0.038(3) 0.001(2) 0.001(2) 0.007(2)
C28 0.026(3) 0.046(3) 0.029(3) -0.0087(19) 0.0002(19) 0.0031(19)
C29 0.025(3) 0.050(3) 0.027(3) -0.0061(19) -0.0033(19) 0.001(2)
C30 0.020(3) 0.041(3) 0.029(3) 0.0001(19) 0.0068(19) -0.0011(18)
C31 0.049(3) 0.037(3) 0.036(3) 0.002(2) -0.017(2) 0.000(2)
C32 0.080(5) 0.034(3) 0.058(4) 0.003(2) -0.018(3) 0.010(3)
C33 0.088(5) 0.049(4) 0.044(4) 0.007(3) -0.007(3) -0.006(3)
C34 0.033(3) 0.057(4) 0.080(5) 0.003(3) -0.020(3) 0.007(2)
C35 0.035(3) 0.041(3) 0.042(3) -0.006(2) -0.001(2) 0.001(2)
C36 0.064(4) 0.043(3) 0.052(4) 0.015(2) -0.003(3) 0.001(3)
N5 0.041(3) 0.040(2) 0.036(3) -0.0086(17) 0.0044(18) -0.0063(18)
N6 0.027(2) 0.036(2) 0.035(2) 0.0003(16) -0.0025(17) 0.0061(16)
O9 0.0308(19) 0.0367(18) 0.036(2) -0.0038(14) -0.0014(14) -0.0002(14)
O10 0.035(2) 0.0338(18) 0.037(2) -0.0030(13) -0.0063(14) 0.0048(13)
O11 0.073(3) 0.043(2) 0.045(2) -0.0081(17) 0.0010(19) -0.0034(18)
O12 0.062(3) 0.041(2) 0.039(2) -0.0010(15) 0.0083(17) -0.0048(17)
C37 0.031(3) 0.040(3) 0.033(3) 0.0080(19) 0.005(2) 0.0047(19)
C38 0.020(3) 0.044(3) 0.035(3) 0.0097(19) -0.0018(19) 0.0072(19)
C39 0.039(3) 0.067(4) 0.020(3) 0.011(2) 0.003(2) 0.007(2)
C40 0.027(3) 0.051(3) 0.025(3) -0.0017(19) -0.0079(19) 0.006(2)
C41 0.027(3) 0.044(3) 0.037(3) 0.001(2) 0.003(2) 0.0044(19)
C42 0.025(3) 0.042(3) 0.027(3) -0.002(2) 0.0018(19) 0.0041(19)
C43 0.036(3) 0.038(3) 0.035(3) 0.0045(19) -0.016(2) 0.006(2)
C44 0.070(5) 0.042(3) 0.066(4) -0.003(3) -0.022(3) 0.010(3)
C45 0.051(4) 0.048(3) 0.050(4) 0.006(2) -0.002(3) 0.003(3)
C46 0.035(3) 0.055(3) 0.049(3) 0.007(2) -0.004(2) 0.013(2)
C47 0.045(3) 0.031(3) 0.041(3) -0.003(2) 0.009(2) 0.002(2)
C48 0.131(7) 0.032(3) 0.057(4) 0.005(3) 0.038(4) -0.014(3)
N7 0.032(2) 0.039(2) 0.034(2) -0.0015(16) 0.0116(17) 0.0004(17)
N8 0.022(2) 0.042(2) 0.029(2) -0.0004(16) -0.0052(16) 0.0081(16)
O13 0.0304(19) 0.0431(19) 0.034(2) -0.0017(14) -0.0047(14) 0.0031(14)
O14 0.040(2) 0.042(2) 0.035(2) -0.0031(14) -0.0121(15) 0.0109(15)
O15 0.097(4) 0.036(2) 0.047(2) -0.0071(17) 0.017(2) 0.001(2)
O16 0.085(3) 0.0327(19) 0.034(2) 0.0041(14) 0.0238(18) -0.0007(18)

loop_
_atom_type_symbol
_atom_type_description
_atom_type_scat_dispersion_real
_atom_type_scat_dispersion_imag
_atom_type_scat_source
C C 0.0033 0.0016 'International Tables Vol C Tables 4.2.6.8 and 6.1.1.4'
H H 0.0000 0.0000 'International Tables Vol C Tables 4.2.6.8 and 6.1.1.4'
N N 0.0061 0.0033 'International Tables Vol C Tables 4.2.6.8 and 6.1.1.4'
O O 0.0106 0.0060 'International Tables Vol C Tables 4.2.6.8 and 6.1.1.4'

loop_
_geom_angle_atom_site_label_1
_geom_angle_atom_site_label_2
_geom_angle_atom_site_label_3
_geom_angle
N2 C1 C2 96.9(4)
C1 C2 C3 101.6(4)
C1 C2 C5 103.2(4)
C3 C2 C5 85.5(4)
C2 C3 C4 82.5(3)
N2 C4 C3 100.2(4)
N2 C4 C5 101.5(4)
C3 C4 C5 84.7(3)
N1 C5 C2 119.2(4)
N1 C5 C4 120.3(4)
C2 C5 C4 82.1(4)
O1 C6 N2 123.4(4)
O1 C6 O2 125.1(4)
N2 C6 O2 111.5(4)
O2 C7 C9 110.8(5)
O2 C7 C10 110.3(4)
C9 C7 C10 112.2(5)
O2 C7 C8 102.4(4)
C9 C7 C8 109.6(4)
C10 C7 C8 111.1(5)
O3 C11 N1 126.1(5)
O3 C11 O4 123.3(5)
N1 C11 O4 110.6(4)
C11 N1 C5 118.6(4)
C6 N2 C4 129.0(4)
C6 N2 C1 121.2(4)
C4 N2 C1 104.8(3)
C6 O2 C7 119.8(3)
C11 O4 C12 115.6(4)
N4 C13 C14 97.2(4)
C13 C14 C15 100.5(4)
C13 C14 C17 103.5(3)
C15 C14 C17 85.8(4)
C13 C14 C16 80.3(3)
C15 C14 C16 49.0(3)
C17 C14 C16 48.8(3)
C14 C15 C16 82.0(4)
N4 C16 C17 102.4(4)
N4 C16 C15 100.2(4)
C17 C16 C15 86.1(4)
N4 C16 C14 79.2(3)
C17 C16 C14 49.2(3)
C15 C16 C14 49.0(3)
N3 C17 C16 119.3(4)
N3 C17 C14 119.5(4)
C16 C17 C14 82.1(4)
O5 C18 O6 125.1(4)
O5 C18 N4 123.7(4)
O6 C18 N4 111.1(4)
O6 C19 C20 101.8(4)
O6 C19 C22 109.1(4)
C20 C19 C22 111.4(4)
O6 C19 C21 111.1(4)
C20 C19 C21 109.7(4)
C22 C19 C21 113.1(4)
O7 C23 N3 125.4(5)
O7 C23 O8 123.6(5)
N3 C23 O8 111.0(4)
C23 N3 C17 118.8(4)
C18 N4 C16 126.6(4)
C18 N4 C13 120.5(4)
C16 N4 C13 103.3(3)
C18 O6 C19 120.6(3)
C23 O8 C24 114.8(4)
N6 C25 C26 97.9(4)
C25 C26 C27 100.2(4)
C25 C26 C29 102.6(4)
C27 C26 C29 85.7(4)
C28 C27 C26 83.0(4)
N6 C28 C27 99.9(4)
N6 C28 C29 101.2(3)
C27 C28 C29 85.5(4)
N5 C29 C26 120.0(4)
N5 C29 C28 120.3(4)
C26 C29 C28 81.9(3)
O9 C30 O10 125.2(5)
O9 C30 N6 122.5(4)
O10 C30 N6 112.2(4)
O10 C31 C33 110.5(5)
O10 C31 C32 101.0(4)
C33 C31 C32 110.7(5)
O10 C31 C34 108.9(4)
C33 C31 C34 114.3(5)
C32 C31 C34 110.5(5)
O11 C35 N5 125.6(5)
O11 C35 O12 124.7(5)
N5 C35 O12 109.6(4)
C35 N5 C29 118.7(4)
C30 N6 C25 121.8(4)
C30 N6 C28 127.8(4)
C25 N6 C28 104.3(4)
C30 O10 C31 119.6(4)
C35 O12 C36 114.5(4)
N8 C37 C38 97.3(4)
C37 C38 C41 102.9(4)
C37 C38 C39 101.7(4)
C41 C38 C39 85.2(3)
C37 C38 C40 80.4(3)
C41 C38 C40 48.7(2)
C39 C38 C40 48.8(3)
C40 C39 C38 81.7(3)
N8 C40 C41 101.8(4)
N8 C40 C39 100.8(4)
C41 C40 C39 86.0(4)
N8 C40 C38 78.7(3)
C41 C40 C38 49.1(3)
C39 C40 C38 49.5(3)
N7 C41 C40 119.5(4)
N7 C41 C38 119.7(4)
C40 C41 C38 82.2(3)
O13 C42 O14 125.0(4)
O13 C42 N8 123.5(4)
O14 C42 N8 111.4(4)
O14 C43 C44 101.8(4)
O14 C43 C45 111.6(4)
C44 C43 C45 111.1(5)
O14 C43 C46 108.3(4)
C44 C43 C46 111.5(5)
C45 C43 C46 112.1(4)
O15 C47 O16 124.0(5)
O15 C47 N7 125.0(5)
O16 C47 N7 110.9(4)
C47 N7 C41 119.3(4)
C42 N8 C40 126.6(4)
C42 N8 C37 120.7(4)
C40 N8 C37 103.6(4)
C42 O14 C43 121.2(4)
C47 O16 C48 113.9(4)

loop_
_geom_bond_atom_site_label_1
_geom_bond_atom_site_label_2
_geom_bond_distance
C1 N2 1.487(5)
C1 C2 1.536(6)
C2 C3 1.547(7)
C2 C5 1.555(7)
C3 C4 1.561(7)
C4 N2 1.467(5)
C4 C5 1.564(7)
C5 N1 1.434(6)
C6 O1 1.227(5)
C6 N2 1.352(5)
C6 O2 1.353(5)
C7 O2 1.470(5)
C7 C9 1.508(8)
C7 C10 1.512(8)
C7 C8 1.519(7)
C11 O3 1.205(6)
C11 N1 1.351(6)
C11 O4 1.369(6)
C12 O4 1.438(6)
C13 N4 1.493(6)
C13 C14 1.536(6)
C14 C15 1.543(7)
C14 C17 1.547(7)
C14 C16 2.025(7)
C15 C16 1.544(6)
C16 N4 1.475(6)
C16 C17 1.537(7)
C17 N3 1.440(6)
C18 O5 1.227(5)
C18 O6 1.344(5)
C18 N4 1.351(5)
C19 O6 1.475(5)
C19 C20 1.516(7)
C19 C22 1.520(7)
C19 C21 1.523(7)
C23 O7 1.211(6)
C23 N3 1.344(6)
C23 O8 1.352(6)
C24 O8 1.444(6)
C25 N6 1.470(6)
C25 C26 1.537(7)
C26 C27 1.553(7)
C26 C29 1.553(7)
C27 C28 1.539(7)
C28 N6 1.475(6)
C28 C29 1.572(6)
C29 N5 1.440(6)
C30 O9 1.230(6)
C30 O10 1.341(5)
C30 N6 1.351(6)
C31 O10 1.485(6)
C31 C33 1.507(8)
C31 C32 1.512(7)
C31 C34 1.520(8)
C35 O11 1.209(6)
C35 N5 1.353(6)
C35 O12 1.359(6)
C36 O12 1.439(6)
C37 N8 1.487(6)
C37 C38 1.525(7)
C38 C41 1.549(6)
C38 C39 1.560(6)
C38 C40 2.030(7)
C39 C40 1.545(7)
C40 N8 1.473(6)
C40 C41 1.539(6)
C41 N7 1.441(6)
C42 O13 1.229(6)
C42 O14 1.342(6)
C42 N8 1.356(6)
C43 O14 1.466(5)
C43 C44 1.511(7)
C43 C45 1.516(7)
C43 C46 1.528(7)
C47 O15 1.211(6)
C47 O16 1.344(6)
C47 N7 1.347(6)
C48 O16 1.449(6)
